data_7131249
loop_
_publ_author_name
'K&#xf6;stler, Benedikt'
'Gilmer, Jannik'
'Bolte, Michael'
'Virovets, Alexander'
'Lerner, Hans-Wolfram'
'Albert, Philipp'
'Fantuzzi, Felipe'
'Wagner, Matthias'

_publ_section_title
;
 Group IV heteroadamantanes: synthesis of Si<sub>6</sub>Sn<sub>4</sub> and
 site-selective derivatization of Si<sub>6</sub>Ge<sub>4</sub>.
;
_journal_issue 16
_journal_name_full 'Chemical communications (Cambridge, England)'
_journal_page_first 2295
_journal_page_last 2298
_journal_paper_doi 10.1039/d2cc06697a
_journal_volume 59
_journal_year 2023
_chemical_formula_moiety 'C20 H60 Cl4 Ge4 Si10, 0.4(C H2 Cl2)'
_chemical_formula_sum 'C20.4 H60.8 Cl4.8 Ge4 Si10'
_chemical_formula_weight 1047.71
_chemical_properties_physical Air-sensitive,Moisture-sensitive
_space_group_crystal_system orthorhombic
_space_group_IT_number 62
_space_group_name_Hall '-P 2ac 2n'
_space_group_name_H-M_alt 'P n m a'
_atom_sites_solution_hydrogens geom
_audit_creation_method SHELXL-2018/3
_audit_update_record
;
2023-01-10 deposited with the CCDC.	2023-01-30 downloaded from the CCDC.
;
_cell_angle_alpha 90
_cell_angle_beta 90
_cell_angle_gamma 90
_cell_formula_units_Z 4
_cell_length_a 25.2179(4)
_cell_length_b 15.3306(2)
_cell_length_c 12.6825(2)
_cell_measurement_reflns_used 14988
_cell_measurement_temperature 173(2)
_cell_measurement_theta_max 26.2180
_cell_measurement_theta_min 4.1850
_cell_volume 4903.12(13)
_computing_cell_refinement 'CrysAlisPro 1.171.42.43a (Rigaku OD, 2022)'
_computing_data_collection 'X-Area (Stoe & Cie, 2001)'
_computing_data_reduction 'CrysAlisPro 1.171.42.43a (Rigaku OD, 2022)'
_computing_molecular_graphics Diamond
_computing_publication_material 'IUCr PublCIF online service'
_computing_structure_refinement 'SHELXL-2018/3 (Sheldrick, 2018)'
_computing_structure_solution 'SHELXS (Sheldrick, 2008)'
_diffrn_ambient_temperature 173(2)
_diffrn_detector 'image plate'
_diffrn_detector_area_resol_mean 6.67
_diffrn_detector_type 'STOE image plate (34 cm diameter)'
_diffrn_measured_fraction_theta_full 0.995
_diffrn_measured_fraction_theta_max 0.996
_diffrn_measurement_device '2-circle goniometer'
_diffrn_measurement_device_type 'STOE IPDS II two-circle-diffractometer'
_diffrn_measurement_method \w
_diffrn_radiation_monochromator mirror
_diffrn_radiation_type MoK\a
_diffrn_radiation_wavelength 0.71073
_diffrn_reflns_av_R_equivalents 0.0639
_diffrn_reflns_av_unetI/netI 0.0209
_diffrn_reflns_Laue_measured_fraction_full 0.995
_diffrn_reflns_Laue_measured_fraction_max 0.996
_diffrn_reflns_limit_h_max 30
_diffrn_reflns_limit_h_min -30
_diffrn_reflns_limit_k_max 18
_diffrn_reflns_limit_k_min -18
_diffrn_reflns_limit_l_max 14
_diffrn_reflns_limit_l_min -15
_diffrn_reflns_number 83027
_diffrn_reflns_point_group_measured_fraction_full 0.995
_diffrn_reflns_point_group_measured_fraction_max 0.996
_diffrn_reflns_theta_full 25.242
_diffrn_reflns_theta_max 25.681
_diffrn_reflns_theta_min 3.834
_diffrn_source 'Genix 3D I\mS microfocus X-ray source'
_exptl_absorpt_coefficient_mu 2.949
_exptl_absorpt_correction_T_max 1.00000
_exptl_absorpt_correction_T_min 0.60654
_exptl_absorpt_correction_type multi-scan
_exptl_absorpt_process_details
;
CrysAlisPro 1.171.42.43a (Rigaku Oxford Diffraction, 2022)
Empirical absorption correction using spherical harmonics,
implemented in SCALE3 ABSPACK scaling algorithm.
;
_exptl_crystal_colour colourless
_exptl_crystal_density_diffrn 1.419
_exptl_crystal_description plate
_exptl_crystal_F_000 2131
_exptl_crystal_size_max 0.190
_exptl_crystal_size_mid 0.140
_exptl_crystal_size_min 0.030
_refine_diff_density_max 0.894
_refine_diff_density_min -0.665
_refine_diff_density_rms 0.077
_refine_ls_extinction_method none
_refine_ls_goodness_of_fit_ref 1.043
_refine_ls_hydrogen_treatment constr
_refine_ls_matrix_type full
_refine_ls_number_parameters 225
_refine_ls_number_reflns 4829
_refine_ls_number_restraints 8
_refine_ls_restrained_S_all 1.046
_refine_ls_R_factor_all 0.0405
_refine_ls_R_factor_gt 0.0325
_refine_ls_shift/su_max 0.001
_refine_ls_shift/su_mean 0.000
_refine_ls_structure_factor_coef Fsqd
_refine_ls_weighting_details 'w=1/[\s^2^(Fo^2^)+(0.0341P)^2^+7.9391P] where P=(Fo^2^+2Fc^2^)/3'
_refine_ls_weighting_scheme calc
_refine_ls_wR_factor_gt 0.0817
_refine_ls_wR_factor_ref 0.0856
_reflns_Friedel_coverage 0.000
_reflns_number_gt 4159
_reflns_number_total 4829
_reflns_threshold_expression 'I > 2\s(I)'
_cod_data_source_file d2cc06697a3.cif
_cod_data_source_block wa2994_AV
_cod_depositor_comments 'Adding full bibliography for 7131246--7131250.cif.'
_cod_original_cell_volume 4903.14(13)
_cod_original_formula_sum 'C20.40 H60.80 Cl4.80 Ge4 Si10'
_cod_database_code 7131249
_shelx_shelxl_version_number 2018/3
_shelx_space_group_comment
;
The symmetry employed for this shelxl refinement is uniquely defined
by the following loop, which should always be used as a source of
symmetry information in preference to the above space-group names.
They are only intended as comments.
;
_shelx_estimated_absorpt_t_min 0.604
_shelx_estimated_absorpt_t_max 0.917

loop_
_space_group_symop_operation_xyz
'x, y, z'
'-x+1/2, -y, z+1/2'
'-x, y+1/2, -z'
'x+1/2, -y+1/2, -z+1/2'
'-x, -y, -z'
'x-1/2, y, -z-1/2'
'x, -y-1/2, z'
'-x-1/2, y-1/2, z-1/2'

loop_
_atom_site_label
_atom_site_type_symbol
_atom_site_fract_x
_atom_site_fract_y
_atom_site_fract_z
_atom_site_U_iso_or_equiv
_atom_site_adp_type
_atom_site_occupancy
_atom_site_site_symmetry_order
_atom_site_calc_flag
_atom_site_refinement_flags_posn
_atom_site_refinement_flags_adp
_atom_site_refinement_flags_occupancy
_atom_site_disorder_assembly
_atom_site_disorder_group
Ge1 Ge 0.59289(2) 0.62342(2) 0.53955(3) 0.03099(12) Uani 0.9127(17) 1 d . . P A 1
C11 C 0.62011(13) 0.51659(17) 0.4712(2) 0.0515(8) Uani 0.9127(17) 1 d . . P A 1
H11A H 0.608440 0.465340 0.511127 0.077 Uiso 0.9127(17) 1 calc R U P A 1
H11B H 0.658946 0.518369 0.469556 0.077 Uiso 0.9127(17) 1 calc R U P A 1
H11C H 0.606439 0.513074 0.398979 0.077 Uiso 0.9127(17) 1 calc R U P A 1
C12 C 0.51508(10) 0.62609(18) 0.5206(2) 0.0470(7) Uani 0.9127(17) 1 d . . P A 1
H12A H 0.506737 0.634652 0.445837 0.071 Uiso 0.9127(17) 1 calc R U P A 1
H12B H 0.500089 0.674176 0.561876 0.071 Uiso 0.9127(17) 1 calc R U P A 1
H12C H 0.499836 0.570763 0.544680 0.071 Uiso 0.9127(17) 1 calc R U P A 1
Si1G Si 0.59289(2) 0.62342(2) 0.53955(3) 0.03099(12) Uani 0.0873(17) 1 d . . P A 2
Cl11 Cl 0.62011(13) 0.51659(17) 0.4712(2) 0.0515(8) Uani 0.0873(17) 1 d . . P A 2
Cl12 Cl 0.51508(10) 0.62609(18) 0.5206(2) 0.0470(7) Uani 0.0873(17) 1 d . . P A 2
Ge2 Ge 0.70834(2) 0.62104(2) 0.74590(3) 0.03422(12) Uani 0.9408(18) 1 d . . P A 1
C21 C 0.72583(14) 0.6154(2) 0.8977(3) 0.0592(10) Uani 0.9408(18) 1 d . . P A 1
H21A H 0.713276 0.559937 0.926838 0.089 Uiso 0.9408(18) 1 calc R U P A 1
H21B H 0.708560 0.663838 0.934614 0.089 Uiso 0.9408(18) 1 calc R U P A 1
H21C H 0.764334 0.619673 0.906804 0.089 Uiso 0.9408(18) 1 calc R U P A 1
C22 C 0.73813(13) 0.51682(19) 0.6780(3) 0.0564(9) Uani 0.9408(18) 1 d . . P A 1
H22A H 0.776462 0.514723 0.690452 0.085 Uiso 0.9408(18) 1 calc R U P A 1
H22B H 0.731293 0.519231 0.601985 0.085 Uiso 0.9408(18) 1 calc R U P A 1
H22C H 0.721499 0.464527 0.707675 0.085 Uiso 0.9408(18) 1 calc R U P A 1
Si2G Si 0.70834(2) 0.62104(2) 0.74590(3) 0.03422(12) Uani 0.0592(18) 1 d . . P A 2
Cl21 Cl 0.72583(14) 0.6154(2) 0.8977(3) 0.0592(10) Uani 0.0592(18) 1 d . . P A 2
Cl22 Cl 0.73813(13) 0.51682(19) 0.6780(3) 0.0564(9) Uani 0.0592(18) 1 d . . P A 2
Ge3 Ge 0.72182(4) 0.750000 0.49243(8) 0.0329(3) Uani 0.180(3) 2 d S T P A 1
C31 C 0.75407(4) 0.64250(7) 0.41951(8) 0.0494(3) Uani 0.180(3) 1 d . . P A 1
H31A H 0.746358 0.644777 0.343822 0.074 Uiso 0.180(3) 1 calc R U P A 1
H31B H 0.738670 0.589390 0.449681 0.074 Uiso 0.180(3) 1 calc R U P A 1
H31C H 0.792554 0.642143 0.430278 0.074 Uiso 0.180(3) 1 calc R U P A 1
Si3G Si 0.72182(4) 0.750000 0.49243(8) 0.0329(3) Uani 0.820(3) 2 d S T P A 2
Cl31 Cl 0.75407(4) 0.64250(7) 0.41951(8) 0.0494(3) Uani 0.820(3) 1 d . . P A 2
Ge4 Ge 0.58223(4) 0.750000 0.79540(8) 0.0352(4) Uani 0.112(3) 2 d S T P A 1
C41 C 0.50078(5) 0.750000 0.78617(15) 0.0602(4) Uani 0.112(3) 2 d S T P A 1
H41A H 0.489937 0.750000 0.711969 0.090 Uiso 0.112(3) 2 calc R U P A 1
H41B H 0.486810 0.697806 0.821071 0.090 Uiso 0.0562(14) 1 calc R U P A 1
H41C H 0.486810 0.802194 0.821071 0.090 Uiso 0.0562(14) 1 calc R U P A 1
C42 C 0.59949(8) 0.750000 0.95447(11) 0.0667(5) Uani 0.112(3) 2 d S T P A 1
H42A H 0.638037 0.750000 0.964284 0.100 Uiso 0.112(3) 2 calc R U P A 1
H42B H 0.584315 0.802194 0.987334 0.100 Uiso 0.0562(14) 1 calc R U P A 1
H42C H 0.584315 0.697806 0.987334 0.100 Uiso 0.0562(14) 1 calc R U P A 1
Si4G Si 0.58223(4) 0.750000 0.79540(8) 0.0352(4) Uani 0.888(3) 2 d S T P A 2
Cl41 Cl 0.50078(5) 0.750000 0.78617(15) 0.0602(4) Uani 0.888(3) 2 d S T P A 2
Cl42 Cl 0.59949(8) 0.750000 0.95447(11) 0.0667(5) Uani 0.888(3) 2 d S T P A 2
Si1 Si 0.61404(3) 0.61923(5) 0.72346(7) 0.03079(19) Uani 1 1 d . . . . .
Si4 Si 0.57360(4) 0.49993(7) 0.80984(8) 0.0481(3) Uani 1 1 d . . . . .
C411 C 0.5857(3) 0.5060(4) 0.9551(4) 0.109(2) Uani 1 1 d . . . . .
H41J H 0.623970 0.508304 0.968522 0.164 Uiso 1 1 calc R U . . .
H41K H 0.570657 0.454380 0.989411 0.164 Uiso 1 1 calc R U . . .
H41L H 0.568886 0.558617 0.983597 0.164 Uiso 1 1 calc R U . . .
C412 C 0.6010(2) 0.3960(3) 0.7576(5) 0.0808(15) Uani 1 1 d . . . . .
H41D H 0.594163 0.392401 0.681680 0.121 Uiso 1 1 calc R U . . .
H41E H 0.583904 0.346724 0.793294 0.121 Uiso 1 1 calc R U . . .
H41F H 0.639282 0.394052 0.770393 0.121 Uiso 1 1 calc R U . . .
C413 C 0.50052(16) 0.5010(3) 0.7846(4) 0.0719(12) Uani 1 1 d . . . . .
H41G H 0.485633 0.556827 0.807867 0.108 Uiso 1 1 calc R U . . .
H41H H 0.483688 0.453303 0.823603 0.108 Uiso 1 1 calc R U . . .
H41I H 0.493942 0.493484 0.708940 0.108 Uiso 1 1 calc R U . . .
Si2 Si 0.74637(4) 0.750000 0.67046(10) 0.0314(3) Uani 1 2 d S T P . .
Si5 Si 0.84035(5) 0.750000 0.68237(13) 0.0491(4) Uani 1 2 d DS T P A .
C511 C 0.8705(4) 0.7716(8) 0.5477(6) 0.093(4) Uiso 0.5 1 d D . P A -3
H51A H 0.909236 0.769140 0.552756 0.140 Uiso 0.5 1 calc R U P A -3
H51B H 0.859681 0.829553 0.523085 0.140 Uiso 0.5 1 calc R U P A -3
H51C H 0.858101 0.727331 0.497709 0.140 Uiso 0.5 1 calc R U P A -3
C51A C 0.8638(4) 0.6372(5) 0.7129(9) 0.073(3) Uiso 0.5 1 d D . P A -3
H51D H 0.901835 0.638441 0.728368 0.110 Uiso 0.5 1 calc R U P A -3
H51E H 0.857227 0.599248 0.652142 0.110 Uiso 0.5 1 calc R U P A -3
H51F H 0.844515 0.614768 0.774337 0.110 Uiso 0.5 1 calc R U P A -3
C51B C 0.8641(4) 0.6594(6) 0.7660(8) 0.082(3) Uiso 0.5 1 d D . P A -4
H51G H 0.846280 0.605302 0.745300 0.124 Uiso 0.5 1 calc R U P A -4
H51H H 0.856173 0.672263 0.840084 0.124 Uiso 0.5 1 calc R U P A -4
H51I H 0.902501 0.652718 0.757148 0.124 Uiso 0.5 1 calc R U P A -4
Si3 Si 0.62986(5) 0.750000 0.45681(9) 0.0284(2) Uani 1 2 d S T P . .
Si6 Si 0.61488(5) 0.750000 0.27278(10) 0.0361(3) Uani 1 2 d S T P A .
C611 C 0.64403(18) 0.6500(3) 0.2131(3) 0.0608(11) Uani 1 1 d . . . . .
H61A H 0.682317 0.648974 0.226217 0.091 Uiso 1 1 calc R U . A .
H61B H 0.637496 0.650124 0.136898 0.091 Uiso 1 1 calc R U . . .
H61C H 0.627618 0.598294 0.244654 0.091 Uiso 1 1 calc R U . . .
C612 C 0.5421(2) 0.750000 0.2482(4) 0.0542(13) Uani 1 2 d S T P . .
H61D H 0.535411 0.760545 0.173183 0.081 Uiso 0.5 1 calc R U P A -1
H61E H 0.525421 0.796116 0.290140 0.081 Uiso 0.5 1 calc R U P A -1
H61F H 0.527280 0.693338 0.268373 0.081 Uiso 0.5 1 calc R U P A -1
C1S C 0.8252(8) 0.722(2) 0.039(2) 0.063(11) Uiso 0.1 1 d D . P B -5
H1SA H 0.819875 0.658729 0.024741 0.075 Uiso 0.1 1 calc R U P B -5
H1SB H 0.808044 0.754023 -0.019638 0.075 Uiso 0.1 1 calc R U P B -5
Cl1S Cl 0.8916(4) 0.7422(17) 0.0333(7) 0.054(3) Uiso 0.1 1 d D . P B -5
Cl2S Cl 0.7929(4) 0.747(5) 0.1524(8) 0.077(3) Uiso 0.1 1 d D . P B -5
C2S C 0.8275(13) 0.716(2) 0.113(3) 0.093(17) Uiso 0.1 1 d D . P C -6
H2SA H 0.813756 0.656568 0.098127 0.112 Uiso 0.1 1 calc R U P C -6
H2SB H 0.843975 0.714834 0.183556 0.112 Uiso 0.1 1 calc R U P C -6
Cl3S Cl 0.7760(5) 0.7864(9) 0.1144(11) 0.079(3) Uiso 0.1 1 d D . P C -6
Cl4S Cl 0.8755(6) 0.740(3) 0.0217(12) 0.099(6) Uiso 0.1 1 d D . P C -6

loop_
_atom_site_aniso_label
_atom_site_aniso_U_11
_atom_site_aniso_U_22
_atom_site_aniso_U_33
_atom_site_aniso_U_23
_atom_site_aniso_U_13
_atom_site_aniso_U_12
Ge1 0.0333(2) 0.02764(19) 0.03200(19) 0.00001(13) -0.00146(14) -0.00431(13)
C11 0.069(2) 0.0320(14) 0.0532(17) -0.0066(12) 0.0027(15) -0.0009(13)
C12 0.0356(14) 0.0508(16) 0.0547(17) 0.0034(13) -0.0067(12) -0.0121(12)
Si1G 0.0333(2) 0.02764(19) 0.03200(19) 0.00001(13) -0.00146(14) -0.00431(13)
Cl11 0.069(2) 0.0320(14) 0.0532(17) -0.0066(12) 0.0027(15) -0.0009(13)
Cl12 0.0356(14) 0.0508(16) 0.0547(17) 0.0034(13) -0.0067(12) -0.0121(12)
Ge2 0.03073(19) 0.02971(19) 0.0422(2) 0.00566(14) -0.00517(14) 0.00143(13)
C21 0.058(2) 0.067(2) 0.0527(19) 0.0179(16) -0.0178(16) -0.0032(16)
C22 0.0501(18) 0.0351(16) 0.084(2) 0.0039(16) 0.0020(17) 0.0109(13)
Si2G 0.03073(19) 0.02971(19) 0.0422(2) 0.00566(14) -0.00517(14) 0.00143(13)
Cl21 0.058(2) 0.067(2) 0.0527(19) 0.0179(16) -0.0178(16) -0.0032(16)
Cl22 0.0501(18) 0.0351(16) 0.084(2) 0.0039(16) 0.0020(17) 0.0109(13)
Ge3 0.0329(5) 0.0279(5) 0.0378(6) 0.000 0.0027(4) 0.000
C31 0.0468(6) 0.0478(6) 0.0535(6) -0.0128(5) 0.0050(5) 0.0127(4)
Si3G 0.0329(5) 0.0279(5) 0.0378(6) 0.000 0.0027(4) 0.000
Cl31 0.0468(6) 0.0478(6) 0.0535(6) -0.0128(5) 0.0050(5) 0.0127(4)
Ge4 0.0342(6) 0.0394(6) 0.0321(6) 0.000 0.0005(4) 0.000
C41 0.0304(7) 0.0580(9) 0.0922(12) 0.000 0.0137(7) 0.000
C42 0.1063(14) 0.0634(10) 0.0303(7) 0.000 -0.0020(8) 0.000
Si4G 0.0342(6) 0.0394(6) 0.0321(6) 0.000 0.0005(4) 0.000
Cl41 0.0304(7) 0.0580(9) 0.0922(12) 0.000 0.0137(7) 0.000
Cl42 0.1063(14) 0.0634(10) 0.0303(7) 0.000 -0.0020(8) 0.000
Si1 0.0305(4) 0.0299(4) 0.0319(4) 0.0040(3) -0.0018(3) -0.0040(3)
Si4 0.0515(6) 0.0453(5) 0.0474(6) 0.0147(4) -0.0018(5) -0.0159(4)
C411 0.166(6) 0.112(4) 0.049(3) 0.030(3) -0.008(3) -0.076(4)
C412 0.075(3) 0.044(2) 0.124(4) 0.026(3) 0.010(3) -0.007(2)
C413 0.051(2) 0.067(3) 0.097(3) 0.013(3) 0.012(2) -0.020(2)
Si2 0.0241(6) 0.0286(6) 0.0415(7) 0.000 -0.0034(5) 0.000
Si5 0.0264(6) 0.0453(8) 0.0757(10) 0.000 -0.0085(6) 0.000
Si3 0.0306(6) 0.0261(5) 0.0285(6) 0.000 0.0002(5) 0.000
Si6 0.0434(7) 0.0351(6) 0.0298(6) 0.000 -0.0026(5) 0.000
C611 0.080(3) 0.063(2) 0.0399(19) -0.0131(18) -0.0066(19) 0.022(2)
C612 0.055(3) 0.065(3) 0.043(3) 0.000 -0.013(2) 0.000

loop_
_atom_type_symbol
_atom_type_description
_atom_type_scat_dispersion_real
_atom_type_scat_dispersion_imag
_atom_type_scat_source
C C 0.0033 0.0016 'International Tables Vol C Tables 4.2.6.8 and 6.1.1.4'
H H 0.0000 0.0000 'International Tables Vol C Tables 4.2.6.8 and 6.1.1.4'
Cl Cl 0.1484 0.1585 'International Tables Vol C Tables 4.2.6.8 and 6.1.1.4'
Ge Ge 0.1547 1.8001 'International Tables Vol C Tables 4.2.6.8 and 6.1.1.4'
Si Si 0.0817 0.0704 'International Tables Vol C Tables 4.2.6.8 and 6.1.1.4'

loop_
_geom_angle_atom_site_label_1
_geom_angle_atom_site_label_2
_geom_angle_atom_site_label_3
_geom_angle
_geom_angle_site_symmetry_1
_geom_angle_site_symmetry_3
_geom_angle_publ_flag
C11 Ge1 C12 107.97(13) . . ?
C11 Ge1 Si1 109.14(9) . . ?
C12 Ge1 Si1 109.89(9) . . ?
C11 Ge1 Si3 110.12(9) . . ?
C12 Ge1 Si3 108.44(9) . . ?
Si1 Ge1 Si3 111.22(3) . . ?
Ge1 C11 H11A 109.5 . . ?
Ge1 C11 H11B 109.5 . . ?
H11A C11 H11B 109.5 . . ?
Ge1 C11 H11C 109.5 . . ?
H11A C11 H11C 109.5 . . ?
H11B C11 H11C 109.5 . . ?
Ge1 C12 H12A 109.5 . . ?
Ge1 C12 H12B 109.5 . . ?
H12A C12 H12B 109.5 . . ?
Ge1 C12 H12C 109.5 . . ?
H12A C12 H12C 109.5 . . ?
H12B C12 H12C 109.5 . . ?
Cl11 Si1G Cl12 107.97(13) . . ?
Cl11 Si1G Si1 109.14(9) . . ?
Cl12 Si1G Si1 109.89(9) . . ?
Cl11 Si1G Si3 110.12(9) . . ?
Cl12 Si1G Si3 108.44(9) . . ?
Si1 Si1G Si3 111.22(3) . . ?
C22 Ge2 C21 107.82(15) . . ?
C22 Ge2 Si1 108.56(10) . . ?
C21 Ge2 Si1 109.68(11) . . ?
C22 Ge2 Si2 110.05(10) . . ?
C21 Ge2 Si2 109.60(11) . . ?
Si1 Ge2 Si2 111.06(3) . . ?
Ge2 C21 H21A 109.5 . . ?
Ge2 C21 H21B 109.5 . . ?
H21A C21 H21B 109.5 . . ?
Ge2 C21 H21C 109.5 . . ?
H21A C21 H21C 109.5 . . ?
H21B C21 H21C 109.5 . . ?
Ge2 C22 H22A 109.5 . . ?
Ge2 C22 H22B 109.5 . . ?
H22A C22 H22B 109.5 . . ?
Ge2 C22 H22C 109.5 . . ?
H22A C22 H22C 109.5 . . ?
H22B C22 H22C 109.5 . . ?
Cl22 Si2G Cl21 107.82(15) . . ?
Cl22 Si2G Si1 108.56(10) . . ?
Cl21 Si2G Si1 109.68(11) . . ?
Cl22 Si2G Si2 110.05(10) . . ?
Cl21 Si2G Si2 109.60(11) . . ?
Si1 Si2G Si2 111.06(3) . . ?
C31 Ge3 C31 106.46(7) . 7_575 ?
C31 Ge3 Si2 109.21(5) . . ?
C31 Ge3 Si2 109.21(5) 7_575 . ?
C31 Ge3 Si3 107.58(5) . . ?
C31 Ge3 Si3 107.58(5) 7_575 . ?
Si2 Ge3 Si3 116.35(5) . . ?
Ge3 C31 H31A 109.5 . . ?
Ge3 C31 H31B 109.5 . . ?
H31A C31 H31B 109.5 . . ?
Ge3 C31 H31C 109.5 . . ?
H31A C31 H31C 109.5 . . ?
H31B C31 H31C 109.5 . . ?
Cl31 Si3G Si2 109.21(5) . . ?
Cl31 Si3G Si3 107.58(5) . . ?
Si2 Si3G Si3 116.35(5) . . ?
C41 Ge4 C42 105.44(9) . . ?
C41 Ge4 Si1 108.63(4) . . ?
C42 Ge4 Si1 107.95(4) . . ?
C41 Ge4 Si1 108.63(4) . 7_575 ?
C42 Ge4 Si1 107.95(4) . 7_575 ?
Si1 Ge4 Si1 117.57(6) . 7_575 ?
Ge4 C41 H41A 109.5 . . ?
Ge4 C41 H41B 109.5 . . ?
H41A C41 H41B 109.5 . . ?
Ge4 C41 H41C 109.5 . . ?
H41A C41 H41C 109.5 . . ?
H41B C41 H41C 109.5 . . ?
Ge4 C42 H42A 109.5 . . ?
Ge4 C42 H42B 109.5 . . ?
H42A C42 H42B 109.5 . . ?
Ge4 C42 H42C 109.5 . . ?
H42A C42 H42C 109.5 . . ?
H42B C42 H42C 109.5 . . ?
Cl41 Si4G Cl42 105.44(9) . . ?
Cl41 Si4G Si1 108.63(4) . . ?
Cl42 Si4G Si1 107.95(4) . . ?
Si1 Si4G Si1 117.57(6) . 7_575 ?
H41B Cl41 H41C 109.5 7_575 7_575 ?
H42B Cl42 H42C 109.5 7_575 7_575 ?
Si4G Si1 Si4 109.50(5) . . ?
Ge4 Si1 Si4 109.50(5) . . ?
Ge4 Si1 Ge1 106.27(4) . . ?
Si4 Si1 Ge1 112.11(4) . . ?
Si4G Si1 Si1G 106.27(4) . . ?
Si4 Si1 Si1G 112.11(4) . . ?
Ge4 Si1 Ge2 106.48(4) . . ?
Si4 Si1 Ge2 112.47(4) . . ?
Ge1 Si1 Ge2 109.67(3) . . ?
Si4G Si1 Si2G 106.48(4) . . ?
Si4 Si1 Si2G 112.47(4) . . ?
Si1G Si1 Si2G 109.67(3) . . ?
C412 Si4 C411 109.5(3) . . ?
C412 Si4 C413 108.2(2) . . ?
C411 Si4 C413 109.2(3) . . ?
C412 Si4 Si1 109.77(15) . . ?
C411 Si4 Si1 110.34(16) . . ?
C413 Si4 Si1 109.80(15) . . ?
Si4 C411 H41J 109.5 . . ?
Si4 C411 H41K 109.5 . . ?
H41J C411 H41K 109.5 . . ?
Si4 C411 H41L 109.5 . . ?
H41J C411 H41L 109.5 . . ?
H41K C411 H41L 109.5 . . ?
Si4 C412 H41D 109.5 . . ?
Si4 C412 H41E 109.5 . . ?
H41D C412 H41E 109.5 . . ?
Si4 C412 H41F 109.5 . . ?
H41D C412 H41F 109.5 . . ?
H41E C412 H41F 109.5 . . ?
Si4 C413 H41G 109.5 . . ?
Si4 C413 H41H 109.5 . . ?
H41G C413 H41H 109.5 . . ?
Si4 C413 H41I 109.5 . . ?
H41G C413 H41I 109.5 . . ?
H41H C413 H41I 109.5 . . ?
Si3G Si2 Si5 108.98(7) . . ?
Ge3 Si2 Si5 108.98(7) . . ?
Ge3 Si2 Ge2 106.21(3) . 7_575 ?
Si5 Si2 Ge2 111.96(4) . 7_575 ?
Ge3 Si2 Ge2 106.21(3) . . ?
Si5 Si2 Ge2 111.96(4) . . ?
Ge2 Si2 Ge2 111.16(5) 7_575 . ?
Si3G Si2 Si2G 106.21(3) . . ?
Si5 Si2 Si2G 111.96(4) . . ?
C51A Si5 C511 102.8(5) . . ?
C51B Si5 Si2 111.1(4) . . ?
C51A Si5 Si2 109.2(3) . . ?
C511 Si5 Si2 110.0(3) . . ?
Si5 C511 H51A 109.5 . . ?
Si5 C511 H51B 109.5 . . ?
H51A C511 H51B 109.5 . . ?
Si5 C511 H51C 109.5 . . ?
H51A C511 H51C 109.5 . . ?
H51B C511 H51C 109.5 . . ?
Si5 C51A H51D 109.5 . . ?
Si5 C51A H51E 109.5 . . ?
H51D C51A H51E 109.5 . . ?
Si5 C51A H51F 109.5 . . ?
H51D C51A H51F 109.5 . . ?
H51E C51A H51F 109.5 . . ?
Si5 C51B H51G 109.5 . . ?
Si5 C51B H51H 109.5 . . ?
H51G C51B H51H 109.5 . . ?
Si5 C51B H51I 109.5 . . ?
H51G C51B H51I 109.5 . . ?
H51H C51B H51I 109.5 . . ?
Si3G Si3 Si6 110.21(6) . . ?
Ge3 Si3 Si6 110.21(6) . . ?
Ge3 Si3 Ge1 107.36(4) . 7_575 ?
Si6 Si3 Ge1 111.73(4) . 7_575 ?
Ge3 Si3 Ge1 107.36(4) . . ?
Si6 Si3 Ge1 111.73(4) . . ?
Ge1 Si3 Ge1 108.24(5) 7_575 . ?
Si3G Si3 Si1G 107.36(4) . . ?
Si6 Si3 Si1G 111.73(4) . . ?
C612 Si6 C611 108.74(17) . 7_575 ?
C612 Si6 C611 108.74(17) . . ?
C611 Si6 C611 110.9(3) 7_575 . ?
C612 Si6 Si3 108.83(18) . . ?
C611 Si6 Si3 109.79(13) 7_575 . ?
C611 Si6 Si3 109.79(13) . . ?
Si6 C611 H61A 109.5 . . ?
Si6 C611 H61B 109.5 . . ?
H61A C611 H61B 109.5 . . ?
Si6 C611 H61C 109.5 . . ?
H61A C611 H61C 109.5 . . ?
H61B C611 H61C 109.5 . . ?
Si6 C612 H61D 109.5 . . ?
Si6 C612 H61E 109.5 . . ?
H61D C612 H61E 109.5 . . ?
Si6 C612 H61F 109.5 . . ?
H61D C612 H61F 109.5 . . ?
H61E C612 H61F 109.5 . . ?
Cl1S C1S Cl2S 117.5(15) . . ?
Cl1S C1S H1SA 107.9 . . ?
Cl2S C1S H1SA 107.9 . . ?
Cl1S C1S H1SB 107.9 . . ?
Cl2S C1S H1SB 107.9 . . ?
H1SA C1S H1SB 107.2 . . ?
Cl3S C2S Cl4S 114.5(19) . . ?
Cl3S C2S H2SA 108.6 . . ?
Cl4S C2S H2SA 108.6 . . ?
Cl3S C2S H2SB 108.6 . . ?
Cl4S C2S H2SB 108.6 . . ?
H2SA C2S H2SB 107.6 . . ?

loop_
_geom_bond_atom_site_label_1
_geom_bond_atom_site_label_2
_geom_bond_distance
_geom_bond_site_symmetry_2
_geom_bond_publ_flag
Ge1 C11 1.976(3) . ?
Ge1 C12 1.977(3) . ?
Ge1 Si1 2.3935(9) . ?
Ge1 Si3 2.3951(7) . ?
C11 H11A 0.9800 . ?
C11 H11B 0.9800 . ?
C11 H11C 0.9800 . ?
C12 H12A 0.9800 . ?
C12 H12B 0.9800 . ?
C12 H12C 0.9800 . ?
Si1G Cl11 1.976(3) . ?
Si1G Cl12 1.977(3) . ?
Si1G Si1 2.3935(9) . ?
Si1G Si3 2.3951(7) . ?
Ge2 C22 1.964(3) . ?
Ge2 C21 1.977(3) . ?
Ge2 Si1 2.3952(9) . ?
Ge2 Si2 2.3967(8) . ?
C21 H21A 0.9800 . ?
C21 H21B 0.9800 . ?
C21 H21C 0.9800 . ?
C22 H22A 0.9800 . ?
C22 H22B 0.9800 . ?
C22 H22C 0.9800 . ?
Si2G Cl22 1.964(3) . ?
Si2G Cl21 1.977(3) . ?
Si2G Si1 2.3952(9) . ?
Si2G Si2 2.3967(8) . ?
Ge3 C31 2.0573(11) . ?
Ge3 C31 2.0574(11) 7_575 ?
Ge3 Si2 2.3412(16) . ?
Ge3 Si3 2.3626(15) . ?
C31 H31A 0.9800 . ?
C31 H31B 0.9800 . ?
C31 H31C 0.9800 . ?
Si3G Cl31 2.0573(11) . ?
Si3G Si2 2.3412(16) . ?
Si3G Si3 2.3626(15) . ?
Ge4 C41 2.0571(18) . ?
Ge4 C42 2.0639(18) . ?
Ge4 Si1 2.3441(10) . ?
Ge4 Si1 2.3441(10) 7_575 ?
C41 H41A 0.9800 . ?
C41 H41B 0.9800 . ?
C41 H41C 0.9800 . ?
C42 H42A 0.9800 . ?
C42 H42B 0.9800 . ?
C42 H42C 0.9800 . ?
Si4G Cl41 2.0571(18) . ?
Si4G Cl42 2.0639(18) . ?
Si4G Si1 2.3441(10) . ?
Si4G Si1 2.3441(10) 7_575 ?
Si1 Si4 2.3632(12) . ?
Si4 C412 1.858(5) . ?
Si4 C411 1.870(5) . ?
Si4 C413 1.871(4) . ?
C411 H41J 0.9800 . ?
C411 H41K 0.9800 . ?
C411 H41L 0.9800 . ?
C412 H41D 0.9800 . ?
C412 H41E 0.9800 . ?
C412 H41F 0.9800 . ?
C413 H41G 0.9800 . ?
C413 H41H 0.9800 . ?
C413 H41I 0.9800 . ?
Si2 Si5 2.3749(17) . ?
Si5 C51B 1.847(7) . ?
Si5 C51A 1.868(7) . ?
Si5 C511 1.899(7) . ?
C511 H51A 0.9800 . ?
C511 H51B 0.9800 . ?
C511 H51C 0.9800 . ?
C51A H51D 0.9800 . ?
C51A H51E 0.9800 . ?
C51A H51F 0.9800 . ?
C51B H51G 0.9800 . ?
C51B H51H 0.9800 . ?
C51B H51I 0.9800 . ?
Si3 Si6 2.3644(16) . ?
Si6 C612 1.861(5) . ?
Si6 C611 1.861(4) 7_575 ?
Si6 C611 1.861(4) . ?
C611 H61A 0.9800 . ?
C611 H61B 0.9800 . ?
C611 H61C 0.9800 . ?
C612 H61D 0.9800 . ?
C612 H61E 0.9800 . ?
C612 H61F 0.9800 . ?
C1S Cl1S 1.703(18) . ?
C1S Cl2S 1.703(19) . ?
C1S H1SA 0.9900 . ?
C1S H1SB 0.9900 . ?
C2S Cl3S 1.692(19) . ?
C2S Cl4S 1.711(19) . ?
C2S H2SA 0.9900 . ?
C2S H2SB 0.9900 . ?
